data_4088148
loop_
_publ_author_name
'Erickson, Jeremy D.'
'Vasko, Petra'
'Riparetti, Ryan D.'
'Fettinger, James C.'
'Tuononen, Heikki M.'
'Power, Philip P.'

_publ_section_title
;
 Reactions of m-Terphenyl-Stabilized Germylene and Stannylene with Water
 and Methanol: Oxidative Addition versus Arene Elimination and Different
 Reaction Pathways for Alkyl- and Aryl-Substituted Species
;
_journal_issue 24
_journal_name_full Organometallics
_journal_page_first 5785
_journal_paper_doi 10.1021/acs.organomet.5b00884
_journal_volume 34
_journal_year 2015
_chemical_formula_moiety 'C50 H56 O2 Sn2'
_chemical_formula_sum 'C50 H56 O2 Sn2'
_chemical_formula_weight 926.37
_space_group_crystal_system monoclinic
_space_group_IT_number 14
_space_group_name_Hall '-P 2yn'
_space_group_name_H-M_alt 'P 1 21/n 1'
_atom_sites_solution_hydrogens geom
_audit_creation_method SHELXL-2014/7
_cell_angle_alpha 90
_cell_angle_beta 112.384(2)
_cell_angle_gamma 90
_cell_formula_units_Z 2
_cell_length_a 12.124(3)
_cell_length_b 13.776(3)
_cell_length_c 14.156(3)
_cell_measurement_reflns_used 9989
_cell_measurement_temperature 90(2)
_cell_measurement_theta_max 27.87
_cell_measurement_theta_min 2.96
_cell_volume 2186.2(9)
_computing_cell_refinement 'SAINT (8.34a) (Bruker, 2013)'
_computing_data_collection 'SMART (Version 5.054) (Bruker, 2002)'
_computing_data_reduction 'SAINT (8.34a) (Bruker, 2013)'
_computing_molecular_graphics 'Bruker SHELXTL'
_computing_publication_material 'Bruker SHELXTL'
_computing_structure_refinement 'SHELXL-2014/7 (Sheldrick, 2014)'
_computing_structure_solution 'SHELXT (Sheldrick, 2014)'
_diffrn_ambient_temperature 90(2)
_diffrn_measured_fraction_theta_full 0.999
_diffrn_measured_fraction_theta_max 0.999
_diffrn_measurement_device_type 'Bruker APEX-II CCD'
_diffrn_measurement_method '\f and \w scans'
_diffrn_radiation_type MoK\a
_diffrn_radiation_wavelength 0.71073
_diffrn_reflns_av_R_equivalents 0.0147
_diffrn_reflns_av_unetI/netI 0.0124
_diffrn_reflns_Laue_measured_fraction_full 0.999
_diffrn_reflns_Laue_measured_fraction_max 0.999
_diffrn_reflns_limit_h_max 15
_diffrn_reflns_limit_h_min -15
_diffrn_reflns_limit_k_max 17
_diffrn_reflns_limit_k_min -17
_diffrn_reflns_limit_l_max 18
_diffrn_reflns_limit_l_min -18
_diffrn_reflns_number 18476
_diffrn_reflns_point_group_measured_fraction_full 0.999
_diffrn_reflns_point_group_measured_fraction_max 0.999
_diffrn_reflns_theta_full 25.242
_diffrn_reflns_theta_max 27.498
_diffrn_reflns_theta_min 2.807
_exptl_absorpt_coefficient_mu 1.180
_exptl_absorpt_correction_T_max 0.8124
_exptl_absorpt_correction_T_min 0.7354
_exptl_absorpt_correction_type multi-scan
_exptl_absorpt_process_details 'SADABS 2014/3 (Sheldrick, 2014)'
_exptl_crystal_colour yellow
_exptl_crystal_density_diffrn 1.407
_exptl_crystal_description block
_exptl_crystal_F_000 944
_exptl_crystal_size_max 0.478
_exptl_crystal_size_mid 0.369
_exptl_crystal_size_min 0.360
_refine_diff_density_max 0.606
_refine_diff_density_min -0.328
_refine_diff_density_rms 0.057
_refine_ls_extinction_method none
_refine_ls_goodness_of_fit_ref 1.101
_refine_ls_hydrogen_treatment refU
_refine_ls_matrix_type full
_refine_ls_number_parameters 279
_refine_ls_number_reflns 5021
_refine_ls_number_restraints 0
_refine_ls_restrained_S_all 1.101
_refine_ls_R_factor_all 0.0192
_refine_ls_R_factor_gt 0.0180
_refine_ls_shift/su_max 0.006
_refine_ls_shift/su_mean 0.000
_refine_ls_structure_factor_coef Fsqd
_refine_ls_weighting_details 'w=1/[\s^2^(Fo^2^)+(0.0179P)^2^+1.6867P] where P=(Fo^2^+2Fc^2^)/3'
_refine_ls_weighting_scheme calc
_refine_ls_wR_factor_gt 0.0446
_refine_ls_wR_factor_ref 0.0456
_reflns_Friedel_coverage 0.000
_reflns_number_gt 4765
_reflns_number_total 5021
_reflns_threshold_expression 'I > 2\s(I)'
_cod_data_source_file om5b00884_si_003.cif
_cod_data_source_block JE40FMI
_cod_depositor_comments
;
The following automatic conversions were performed:

data item '_exptl_absorpt_correction_type' value 'Multi-scan' was
changed to 'multi-scan' in accordance with the
/home/saulius/struct/COD-crude-data/automatic-downloads/DataCite-retrospective/ACS/depositions/lib/dictionaries/cif_core.dic
dictionary named 'cif_core.dic' version 2.4.2 last updated on
2011-04-26.

Automatic conversion script
Id: cif_fix_values 6909 2019-04-08 15:41:33Z antanas 
;
_cod_original_cell_volume 2186.1(8)
_cod_original_sg_symbol_H-M 'P 21/n'
_cod_database_code 4088148
_shelx_shelxl_version_number 2014/7
_shelx_space_group_comment
; 
The symmetry employed for this shelxl refinement is uniquely defined 
by the following loop, which should always be used as a source of 
symmetry information in preference to the above space-group names. 
They are only intended as comments. 
;
_shelx_estimated_absorpt_t_min 0.602
_shelx_estimated_absorpt_t_max 0.676

loop_
_space_group_symop_operation_xyz
'x, y, z'
'-x+1/2, y+1/2, -z+1/2'
'-x, -y, -z'
'x-1/2, -y-1/2, z-1/2'

loop_
_atom_site_label
_atom_site_type_symbol
_atom_site_fract_x
_atom_site_fract_y
_atom_site_fract_z
_atom_site_U_iso_or_equiv
_atom_site_adp_type
_atom_site_occupancy
_atom_site_site_symmetry_order
_atom_site_calc_flag
_atom_site_refinement_flags_posn
Sn1 Sn 0.92000(2) 0.46706(2) 0.87357(2) 0.01446(4) Uani 1 1 d .
O1 O 1.08534(9) 0.44599(7) 1.00057(8) 0.0173(2) Uani 1 1 d .
C1 C 1.14949(14) 0.35628(11) 1.01877(13) 0.0251(3) Uani 1 1 d .
H1A H 1.0986 0.3039 1.0261 0.035(6) Uiso 1 1 calc R
H1B H 1.2210 0.3614 1.0816 0.071(9) Uiso 1 1 calc R
H1C H 1.1728 0.3420 0.9611 0.052(7) Uiso 1 1 calc R
C2 C 0.84593(12) 0.32435(10) 0.90100(10) 0.0145(3) Uani 1 1 d .
C3 C 0.84714(12) 0.24971(10) 0.83286(11) 0.0164(3) Uani 1 1 d .
C4 C 0.81120(15) 0.15539(11) 0.84401(12) 0.0226(3) Uani 1 1 d .
H4 H 0.8130 0.1062 0.7976 0.024(5) Uiso 1 1 calc R
C5 C 0.77290(16) 0.13299(11) 0.92227(13) 0.0266(3) Uani 1 1 d .
H5 H 0.7500 0.0686 0.9304 0.042(6) Uiso 1 1 calc R
C6 C 0.76850(14) 0.20571(11) 0.98842(12) 0.0220(3) Uani 1 1 d .
H6 H 0.7418 0.1907 1.0417 0.028(5) Uiso 1 1 calc R
C7 C 0.80275(12) 0.30089(10) 0.97795(11) 0.0164(3) Uani 1 1 d .
C8 C 0.88129(13) 0.26827(10) 0.74256(10) 0.0163(3) Uani 1 1 d .
C9 C 0.98150(13) 0.22231(11) 0.73458(11) 0.0200(3) Uani 1 1 d .
C10 C 1.00553(14) 0.23518(12) 0.64650(12) 0.0238(3) Uani 1 1 d .
H10 H 1.0727 0.2036 0.6414 0.032(5) Uiso 1 1 calc R
C11 C 0.93378(15) 0.29298(12) 0.56596(12) 0.0245(3) Uani 1 1 d .
C12 C 0.83520(14) 0.33802(11) 0.57460(11) 0.0211(3) Uani 1 1 d .
H12 H 0.7863 0.3785 0.5206 0.024(5) Uiso 1 1 calc R
C13 C 0.80613(13) 0.32540(10) 0.66029(11) 0.0173(3) Uani 1 1 d .
C14 C 1.06292(15) 0.15678(13) 0.81759(13) 0.0284(3) Uani 1 1 d .
H14A H 1.0680 0.1805 0.8844 0.047(6) Uiso 1 1 calc R
H14B H 1.1426 0.1568 0.8152 0.053(7) Uiso 1 1 calc R
H14C H 1.0309 0.0906 0.8070 0.072(9) Uiso 1 1 calc R
C15 C 0.96050(18) 0.30605(17) 0.47075(14) 0.0377(4) Uani 1 1 d .
H15A H 0.8857 0.3057 0.4105 0.052(7) Uiso 1 1 calc R
H15B H 1.0116 0.2528 0.4656 0.062(8) Uiso 1 1 calc R
H15C H 1.0016 0.3681 0.4744 0.056(7) Uiso 1 1 calc R
C16 C 0.69143(13) 0.36931(11) 0.65961(11) 0.0204(3) Uani 1 1 d .
H16A H 0.6572 0.3267 0.6968 0.036(6) Uiso 1 1 calc R
H16B H 0.6347 0.3766 0.5889 0.036(6) Uiso 1 1 calc R
H16C H 0.7081 0.4331 0.6927 0.042(6) Uiso 1 1 calc R
C17 C 0.78551(12) 0.37565(10) 1.04801(11) 0.0167(3) Uani 1 1 d .
C18 C 0.69430(13) 0.44525(11) 1.00912(12) 0.0193(3) Uani 1 1 d .
C19 C 0.67686(14) 0.51285(12) 1.07568(13) 0.0229(3) Uani 1 1 d .
H19 H 0.6144 0.5591 1.0495 0.028(5) Uiso 1 1 calc R
C20 C 0.74838(15) 0.51432(12) 1.17932(13) 0.0242(3) Uani 1 1 d .
C21 C 0.83837(14) 0.44549(12) 1.21625(12) 0.0232(3) Uani 1 1 d .
H21 H 0.8883 0.4461 1.2867 0.032(5) Uiso 1 1 calc R
C22 C 0.85773(13) 0.37530(11) 1.15291(11) 0.0187(3) Uani 1 1 d .
C23 C 0.61658(14) 0.45022(13) 0.89647(12) 0.0246(3) Uani 1 1 d .
H23A H 0.6624 0.4782 0.8591 0.035(6) Uiso 1 1 calc R
H23B H 0.5468 0.4910 0.8866 0.039(6) Uiso 1 1 calc R
H23C H 0.5903 0.3847 0.8708 0.037(6) Uiso 1 1 calc R
C24 C 0.73007(18) 0.58953(15) 1.24991(15) 0.0356(4) Uani 1 1 d .
H24A H 0.6708 0.5658 1.2760 0.088(10) Uiso 1 1 calc R
H24B H 0.7017 0.6501 1.2122 0.108(13) Uiso 1 1 calc R
H24C H 0.8058 0.6013 1.3072 0.097(11) Uiso 1 1 calc R
C25 C 0.95802(14) 0.30331(12) 1.19754(12) 0.0234(3) Uani 1 1 d .
H25A H 0.9250 0.2398 1.2039 0.060(8) Uiso 1 1 calc R
H25B H 1.0118 0.3256 1.2652 0.049(7) Uiso 1 1 calc R
H25C H 1.0023 0.2977 1.1526 0.056(7) Uiso 1 1 calc R

loop_
_atom_site_aniso_label
_atom_site_aniso_U_11
_atom_site_aniso_U_22
_atom_site_aniso_U_33
_atom_site_aniso_U_23
_atom_site_aniso_U_13
_atom_site_aniso_U_12
Sn1 0.01745(6) 0.01134(5) 0.01299(5) 0.00084(3) 0.00400(4) -0.00211(3)
O1 0.0162(5) 0.0134(5) 0.0200(5) -0.0016(4) 0.0042(4) 0.0028(4)
C1 0.0220(7) 0.0146(7) 0.0359(9) -0.0011(6) 0.0077(7) 0.0044(6)
C2 0.0148(6) 0.0124(6) 0.0147(6) 0.0009(5) 0.0039(5) -0.0007(5)
C3 0.0169(6) 0.0147(6) 0.0165(6) -0.0002(5) 0.0051(5) -0.0015(5)
C4 0.0302(8) 0.0140(7) 0.0238(7) -0.0027(6) 0.0106(6) -0.0032(6)
C5 0.0352(9) 0.0152(7) 0.0320(8) 0.0022(6) 0.0157(7) -0.0057(6)
C6 0.0259(7) 0.0192(7) 0.0245(7) 0.0039(6) 0.0137(6) -0.0023(6)
C7 0.0164(6) 0.0159(6) 0.0168(6) 0.0008(5) 0.0060(5) 0.0002(5)
C8 0.0194(7) 0.0133(6) 0.0155(6) -0.0037(5) 0.0059(5) -0.0036(5)
C9 0.0202(7) 0.0200(7) 0.0173(7) -0.0041(5) 0.0045(5) -0.0002(6)
C10 0.0207(7) 0.0294(8) 0.0228(7) -0.0055(6) 0.0097(6) -0.0008(6)
C11 0.0259(8) 0.0306(8) 0.0183(7) -0.0035(6) 0.0099(6) -0.0071(6)
C12 0.0220(7) 0.0216(7) 0.0160(7) 0.0002(6) 0.0030(6) -0.0044(6)
C13 0.0179(6) 0.0142(6) 0.0175(6) -0.0034(5) 0.0043(5) -0.0040(5)
C14 0.0285(8) 0.0313(9) 0.0226(8) -0.0004(7) 0.0067(6) 0.0112(7)
C15 0.0350(10) 0.0585(13) 0.0246(8) 0.0026(8) 0.0169(8) -0.0021(9)
C16 0.0201(7) 0.0188(7) 0.0192(7) -0.0015(5) 0.0041(6) -0.0002(5)
C17 0.0173(6) 0.0174(7) 0.0188(7) 0.0006(5) 0.0109(5) -0.0026(5)
C18 0.0178(7) 0.0216(7) 0.0212(7) 0.0013(6) 0.0104(6) -0.0011(6)
C19 0.0208(7) 0.0224(7) 0.0302(8) -0.0001(6) 0.0149(6) 0.0017(6)
C20 0.0261(8) 0.0253(8) 0.0277(8) -0.0055(6) 0.0175(7) -0.0033(6)
C21 0.0255(8) 0.0282(8) 0.0187(7) -0.0019(6) 0.0115(6) -0.0045(6)
C22 0.0191(7) 0.0202(7) 0.0197(7) 0.0025(6) 0.0107(6) -0.0021(5)
C23 0.0208(7) 0.0292(8) 0.0231(8) 0.0019(6) 0.0077(6) 0.0046(6)
C24 0.0383(10) 0.0358(10) 0.0382(10) -0.0146(8) 0.0208(8) -0.0009(8)
C25 0.0251(8) 0.0241(8) 0.0207(7) 0.0043(6) 0.0082(6) 0.0007(6)

loop_
_atom_type_symbol
_atom_type_description
_atom_type_scat_dispersion_real
_atom_type_scat_dispersion_imag
_atom_type_scat_source
C C 0.0033 0.0016 'International Tables Vol C Tables 4.2.6.8 and 6.1.1.4'
H H 0.0000 0.0000 'International Tables Vol C Tables 4.2.6.8 and 6.1.1.4'
O O 0.0106 0.0060 'International Tables Vol C Tables 4.2.6.8 and 6.1.1.4'
Sn Sn -0.6537 1.4246 'International Tables Vol C Tables 4.2.6.8 and 6.1.1.4'

loop_
_geom_angle_atom_site_label_1
_geom_angle_atom_site_label_2
_geom_angle_atom_site_label_3
_geom_angle
_geom_angle_site_symmetry_1
_geom_angle_site_symmetry_3
O1 Sn1 O1 72.33(4) . 3_767
O1 Sn1 C2 92.53(5) . .
O1 Sn1 C2 101.63(5) 3_767 .
C1 O1 Sn1 122.62(9) . .
C1 O1 Sn1 120.91(9) . 3_767
Sn1 O1 Sn1 107.67(4) . 3_767
O1 C1 H1A 109.5 . .
O1 C1 H1B 109.5 . .
H1A C1 H1B 109.5 . .
O1 C1 H1C 109.5 . .
H1A C1 H1C 109.5 . .
H1B C1 H1C 109.5 . .
C3 C2 C7 117.55(13) . .
C3 C2 Sn1 114.09(10) . .
C7 C2 Sn1 128.34(10) . .
C4 C3 C2 120.94(13) . .
C4 C3 C8 116.83(13) . .
C2 C3 C8 122.18(12) . .
C5 C4 C3 120.64(14) . .
C5 C4 H4 119.7 . .
C3 C4 H4 119.7 . .
C6 C5 C4 119.26(14) . .
C6 C5 H5 120.4 . .
C4 C5 H5 120.4 . .
C5 C6 C7 121.07(14) . .
C5 C6 H6 119.5 . .
C7 C6 H6 119.5 . .
C6 C7 C2 120.48(13) . .
C6 C7 C17 116.86(13) . .
C2 C7 C17 122.58(13) . .
C9 C8 C13 119.21(13) . .
C9 C8 C3 120.94(13) . .
C13 C8 C3 119.61(13) . .
C10 C9 C8 119.55(14) . .
C10 C9 C14 118.27(14) . .
C8 C9 C14 122.16(14) . .
C11 C10 C9 121.79(15) . .
C11 C10 H10 119.1 . .
C9 C10 H10 119.1 . .
C10 C11 C12 118.21(14) . .
C10 C11 C15 121.28(16) . .
C12 C11 C15 120.50(15) . .
C11 C12 C13 121.98(14) . .
C11 C12 H12 119.0 . .
C13 C12 H12 119.0 . .
C12 C13 C8 119.22(14) . .
C12 C13 C16 118.68(13) . .
C8 C13 C16 122.03(13) . .
C9 C14 H14A 109.5 . .
C9 C14 H14B 109.5 . .
H14A C14 H14B 109.5 . .
C9 C14 H14C 109.5 . .
H14A C14 H14C 109.5 . .
H14B C14 H14C 109.5 . .
C11 C15 H15A 109.5 . .
C11 C15 H15B 109.5 . .
H15A C15 H15B 109.5 . .
C11 C15 H15C 109.5 . .
H15A C15 H15C 109.5 . .
H15B C15 H15C 109.5 . .
C13 C16 H16A 109.5 . .
C13 C16 H16B 109.5 . .
H16A C16 H16B 109.5 . .
C13 C16 H16C 109.5 . .
H16A C16 H16C 109.5 . .
H16B C16 H16C 109.5 . .
C22 C17 C18 119.69(13) . .
C22 C17 C7 120.55(13) . .
C18 C17 C7 119.75(13) . .
C19 C18 C17 119.24(14) . .
C19 C18 C23 119.15(14) . .
C17 C18 C23 121.59(14) . .
C20 C19 C18 121.82(15) . .
C20 C19 H19 119.1 . .
C18 C19 H19 119.1 . .
C21 C20 C19 118.15(14) . .
C21 C20 C24 120.71(16) . .
C19 C20 C24 121.13(16) . .
C20 C21 C22 122.05(15) . .
C20 C21 H21 119.0 . .
C22 C21 H21 119.0 . .
C21 C22 C17 119.03(14) . .
C21 C22 C25 119.44(14) . .
C17 C22 C25 121.49(13) . .
C18 C23 H23A 109.5 . .
C18 C23 H23B 109.5 . .
H23A C23 H23B 109.5 . .
C18 C23 H23C 109.5 . .
H23A C23 H23C 109.5 . .
H23B C23 H23C 109.5 . .
C20 C24 H24A 109.5 . .
C20 C24 H24B 109.5 . .
H24A C24 H24B 109.5 . .
C20 C24 H24C 109.5 . .
H24A C24 H24C 109.5 . .
H24B C24 H24C 109.5 . .
C22 C25 H25A 109.5 . .
C22 C25 H25B 109.5 . .
H25A C25 H25B 109.5 . .
C22 C25 H25C 109.5 . .
H25A C25 H25C 109.5 . .
H25B C25 H25C 109.5 . .

loop_
_geom_bond_atom_site_label_1
_geom_bond_atom_site_label_2
_geom_bond_distance
_geom_bond_site_symmetry_2
Sn1 O1 2.1424(11) .
Sn1 O1 2.1682(11) 3_767
Sn1 C2 2.2557(14) .
O1 C1 1.4304(17) .
O1 Sn1 2.1681(11) 3_767
C1 H1A 0.9800 .
C1 H1B 0.9800 .
C1 H1C 0.9800 .
C2 C3 1.414(2) .
C2 C7 1.4140(19) .
C3 C4 1.398(2) .
C3 C8 1.508(2) .
C4 C5 1.389(2) .
C4 H4 0.9500 .
C5 C6 1.386(2) .
C5 H5 0.9500 .
C6 C7 1.400(2) .
C6 H6 0.9500 .
C7 C17 1.499(2) .
C8 C9 1.412(2) .
C8 C13 1.413(2) .
C9 C10 1.396(2) .
C9 C14 1.512(2) .
C10 C11 1.391(2) .
C10 H10 0.9500 .
C11 C12 1.393(2) .
C11 C15 1.512(2) .
C12 C13 1.397(2) .
C12 H12 0.9500 .
C13 C16 1.513(2) .
C14 H14A 0.9800 .
C14 H14B 0.9800 .
C14 H14C 0.9800 .
C15 H15A 0.9800 .
C15 H15B 0.9800 .
C15 H15C 0.9800 .
C16 H16A 0.9800 .
C16 H16B 0.9800 .
C16 H16C 0.9800 .
C17 C22 1.408(2) .
C17 C18 1.408(2) .
C18 C19 1.397(2) .
C18 C23 1.514(2) .
C19 C20 1.391(2) .
C19 H19 0.9500 .
C20 C21 1.389(2) .
C20 C24 1.513(2) .
C21 C22 1.398(2) .
C21 H21 0.9500 .
C22 C25 1.509(2) .
C23 H23A 0.9800 .
C23 H23B 0.9800 .
C23 H23C 0.9800 .
C24 H24A 0.9800 .
C24 H24B 0.9800 .
C24 H24C 0.9800 .
C25 H25A 0.9800 .
C25 H25B 0.9800 .
C25 H25C 0.9800 .

loop_
_geom_torsion_atom_site_label_1
_geom_torsion_atom_site_label_2
_geom_torsion_atom_site_label_3
_geom_torsion_atom_site_label_4
_geom_torsion
C7 C2 C3 C4 -2.4(2)
Sn1 C2 C3 C4 175.93(11)
C7 C2 C3 C8 174.69(13)
Sn1 C2 C3 C8 -6.96(17)
C2 C3 C4 C5 0.3(2)
C8 C3 C4 C5 -176.98(15)
C3 C4 C5 C6 1.2(3)
C4 C5 C6 C7 -0.4(3)
C5 C6 C7 C2 -1.8(2)
C5 C6 C7 C17 175.27(15)
C3 C2 C7 C6 3.1(2)
Sn1 C2 C7 C6 -174.93(11)
C3 C2 C7 C17 -173.73(13)
Sn1 C2 C7 C17 8.2(2)
C4 C3 C8 C9 -64.87(19)
C2 C3 C8 C9 117.90(16)
C4 C3 C8 C13 109.32(16)
C2 C3 C8 C13 -67.90(18)
C13 C8 C9 C10 0.9(2)
C3 C8 C9 C10 175.15(13)
C13 C8 C9 C14 -177.41(14)
C3 C8 C9 C14 -3.2(2)
C8 C9 C10 C11 0.5(2)
C14 C9 C10 C11 178.92(15)
C9 C10 C11 C12 -0.5(2)
C9 C10 C11 C15 -179.77(16)
C10 C11 C12 C13 -1.0(2)
C15 C11 C12 C13 178.26(16)
C11 C12 C13 C8 2.5(2)
C11 C12 C13 C16 -174.45(14)
C9 C8 C13 C12 -2.4(2)
C3 C8 C13 C12 -176.67(13)
C9 C8 C13 C16 174.43(13)
C3 C8 C13 C16 0.1(2)
C6 C7 C17 C22 70.68(18)
C2 C7 C17 C22 -112.34(16)
C6 C7 C17 C18 -107.63(16)
C2 C7 C17 C18 69.35(19)
C22 C17 C18 C19 -0.1(2)
C7 C17 C18 C19 178.18(13)
C22 C17 C18 C23 178.32(14)
C7 C17 C18 C23 -3.4(2)
C17 C18 C19 C20 1.0(2)
C23 C18 C19 C20 -177.52(15)
C18 C19 C20 C21 -0.6(2)
C18 C19 C20 C24 178.58(16)
C19 C20 C21 C22 -0.6(2)
C24 C20 C21 C22 -179.80(15)
C20 C21 C22 C17 1.4(2)
C20 C21 C22 C25 179.25(14)
C18 C17 C22 C21 -1.0(2)
C7 C17 C22 C21 -179.33(13)
C18 C17 C22 C25 -178.79(13)
C7 C17 C22 C25 2.9(2)
